data_7002713
loop_
_publ_author_name
'Ray, Aurkie'
'Rosair, Georgina M.'
'Rajeev, Ramanan'
'Sunoj, Raghavan B.'
'Rentschler, Eva'
'Mitra, Samiran'

_publ_section_title
;
 NaI/CuI--II heterometallic cages interconnected by unusual linear
 2-coordinate OCN-Cu(I)-NCO links: synthesis, structural,
 magnetostructural correlation and computational studies
;
_journal_issue 43
_journal_name_full 'Dalton Transactions'
_journal_page_first 9510
_journal_page_last 9519
_journal_paper_doi 10.1039/b911938h
_journal_year 2009
_chemical_formula_sum 'C40 H40 Cu3 N6 Na O6'
_chemical_formula_weight 914.40
_chemical_name_systematic
;
?
;
_space_group_IT_number 60
_symmetry_cell_setting orthorhombic
_symmetry_space_group_name_Hall '-P 2n 2ab'
_symmetry_space_group_name_H-M 'P b c n'
_atom_sites_solution_hydrogens geom
_atom_sites_solution_primary direct
_atom_sites_solution_secondary difmap
_audit_creation_method SHELXL-97
_cell_angle_alpha 90.00
_cell_angle_beta 90.00
_cell_angle_gamma 90.00
_cell_formula_units_Z 4
_cell_length_a 16.5327(15)
_cell_length_b 10.1651(8)
_cell_length_c 22.890(2)
_cell_measurement_reflns_used 3210
_cell_measurement_temperature 100(2)
_cell_measurement_theta_max 21.66
_cell_measurement_theta_min 2.46
_cell_volume 3846.8(6)
_computing_cell_refinement 'Bruker SMART'
_computing_data_collection 'Bruker SMART'
_computing_data_reduction 'Bruker SAINT'
_computing_molecular_graphics 'Bruker SHELXTL'
_computing_publication_material 'Bruker SHELXTL'
_computing_structure_refinement 'SHELXL-97 (Sheldrick, 1997)'
_computing_structure_solution 'SHELXS-97 (Sheldrick, 1990)'
_diffrn_ambient_temperature 100(2)
_diffrn_measured_fraction_theta_full 0.999
_diffrn_measured_fraction_theta_max 0.996
_diffrn_measurement_device_type 'CCD area detector'
_diffrn_measurement_method 'phi and omega scans'
_diffrn_radiation_monochromator graphite
_diffrn_radiation_source 'fine-focus sealed tube'
_diffrn_radiation_type MoK\a
_diffrn_radiation_wavelength 0.71073
_diffrn_reflns_av_R_equivalents 0.1296
_diffrn_reflns_av_sigmaI/netI 0.0772
_diffrn_reflns_limit_h_max 20
_diffrn_reflns_limit_h_min -20
_diffrn_reflns_limit_k_max 12
_diffrn_reflns_limit_k_min -12
_diffrn_reflns_limit_l_max 27
_diffrn_reflns_limit_l_min -27
_diffrn_reflns_number 43867
_diffrn_reflns_theta_full 25.00
_diffrn_reflns_theta_max 25.60
_diffrn_reflns_theta_min 2.35
_exptl_absorpt_coefficient_mu 1.711
_exptl_absorpt_correction_T_max 0.902
_exptl_absorpt_correction_T_min 0.737
_exptl_absorpt_correction_type multi-scan
_exptl_absorpt_process_details 'SADABS (Bruker, 2002)'
_exptl_crystal_colour blue
_exptl_crystal_density_diffrn 1.579
_exptl_crystal_density_method 'not measured'
_exptl_crystal_description plate
_exptl_crystal_F_000 1872
_exptl_crystal_size_max 0.28
_exptl_crystal_size_mid 0.20
_exptl_crystal_size_min 0.06
_refine_diff_density_max 0.461
_refine_diff_density_min -0.914
_refine_diff_density_rms 0.121
_refine_ls_extinction_method none
_refine_ls_goodness_of_fit_ref 1.020
_refine_ls_hydrogen_treatment constr
_refine_ls_matrix_type full
_refine_ls_number_parameters 257
_refine_ls_number_reflns 3617
_refine_ls_number_restraints 0
_refine_ls_restrained_S_all 1.020
_refine_ls_R_factor_all 0.1175
_refine_ls_R_factor_gt 0.0476
_refine_ls_shift/su_max 0.000
_refine_ls_shift/su_mean 0.000
_refine_ls_structure_factor_coef Fsqd
_refine_ls_weighting_details 'calc w=1/[\s^2^(Fo^2^)+(0.0628P)^2^+11.1077P] where P=(Fo^2^+2Fc^2^)/3'
_refine_ls_weighting_scheme calc
_refine_ls_wR_factor_gt 0.1080
_refine_ls_wR_factor_ref 0.1454
_reflns_number_gt 2143
_reflns_number_total 3617
_reflns_threshold_expression >2sigma(I)
_cod_data_source_file b911938h.txt
_cod_data_source_block x81419o
_cod_depositor_comments
;
The following automatic conversions were performed:
'_symmetry_cell_setting' value 'Orthorhombic' changed to 'orthorhombic'
according to '/home/saulius/struct/CIF-dictionaries/cif_core.dic'
dictionary named 'cif_core.dic' version 2.4.1 from 2010-06-29.

Automatic conversion script
Id: cif_fix_enum 1527 2010-12-29 10:47:43Z saulius 
;
_cod_original_sg_symbol_H-M Pbcn
_cod_original_formula_sum 'C20 H20 Cu1.50 N3 Na0.50 O3'
_cod_database_code 7002713

loop_
_symmetry_equiv_pos_as_xyz
'x, y, z'
'-x+1/2, -y+1/2, z+1/2'
'-x, y, -z+1/2'
'x+1/2, -y+1/2, -z'
'-x, -y, -z'
'x-1/2, y-1/2, -z-1/2'
'x, -y, z-1/2'
'-x-1/2, y-1/2, z'

loop_
_atom_site_label
_atom_site_type_symbol
_atom_site_fract_x
_atom_site_fract_y
_atom_site_fract_z
_atom_site_U_iso_or_equiv
_atom_site_adp_type
_atom_site_occupancy
_atom_site_symmetry_multiplicity
_atom_site_calc_flag
_atom_site_refinement_flags
_atom_site_disorder_assembly
_atom_site_disorder_group
Cu1 Cu 0.08180(4) 0.39339(6) 0.20642(3) 0.0178(2) Uani 1 1 d . . .
Na1 Na 0.0000 0.1210(3) 0.2500 0.0316(8) Uani 1 2 d S . .
C1 C 0.1388(3) 0.1500(5) 0.1563(2) 0.0186(12) Uani 1 1 d . . .
O1 O 0.1031(2) 0.2084(4) 0.20095(15) 0.0216(9) Uani 1 1 d . . .
C2 C 0.1770(3) 0.0282(5) 0.1674(2) 0.0222(13) Uani 1 1 d . . .
H2 H 0.1753 -0.0074 0.2058 0.027 Uiso 1 1 calc R . .
O2 O 0.0600(2) 0.3681(3) 0.28839(15) 0.0182(8) Uani 1 1 d . . .
C3 C 0.2165(3) -0.0400(6) 0.1246(3) 0.0256(14) Uani 1 1 d . . .
H3 H 0.2418 -0.1216 0.1333 0.031 Uiso 1 1 calc R . .
C4 C 0.2196(4) 0.0105(6) 0.0682(3) 0.0315(15) Uani 1 1 d . . .
H4 H 0.2472 -0.0358 0.0382 0.038 Uiso 1 1 calc R . .
C5 C 0.1817(3) 0.1296(6) 0.0562(3) 0.0281(14) Uani 1 1 d . . .
H5 H 0.1844 0.1639 0.0177 0.034 Uiso 1 1 calc R . .
C6 C 0.1396(3) 0.2014(5) 0.0992(2) 0.0200(12) Uani 1 1 d . . .
C7 C 0.0986(3) 0.3241(5) 0.0825(2) 0.0211(13) Uani 1 1 d . . .
C8 C 0.0446(3) 0.5379(5) 0.0987(2) 0.0227(13) Uani 1 1 d . . .
H8A H -0.0079 0.5173 0.0798 0.027 Uiso 1 1 calc R . .
H8B H 0.0807 0.5749 0.0684 0.027 Uiso 1 1 calc R . .
N8 N 0.0805(3) 0.4141(4) 0.12090(19) 0.0201(10) Uani 1 1 d . . .
C9 C 0.0308(3) 0.6410(5) 0.1454(2) 0.0213(13) Uani 1 1 d . . .
H9A H -0.0121 0.6095 0.1721 0.026 Uiso 1 1 calc R . .
H9B H 0.0108 0.7223 0.1264 0.026 Uiso 1 1 calc R . .
C10 C 0.1052(3) 0.6747(5) 0.1812(3) 0.0242(13) Uani 1 1 d . . .
H10A H 0.1527 0.6823 0.1551 0.029 Uiso 1 1 calc R . .
H10B H 0.0972 0.7604 0.2008 0.029 Uiso 1 1 calc R . .
N10 N 0.1201(3) 0.5716(4) 0.22535(19) 0.0194(10) Uani 1 1 d . . .
C11 C 0.1629(3) 0.5987(5) 0.2708(2) 0.0205(12) Uani 1 1 d . . .
C12 C 0.1719(3) 0.5016(5) 0.3187(2) 0.0171(12) Uani 1 1 d . . .
C13 C 0.2349(3) 0.5178(5) 0.3599(2) 0.0239(13) Uani 1 1 d . . .
H13 H 0.2738 0.5852 0.3539 0.029 Uiso 1 1 calc R . .
C14 C 0.2415(4) 0.4386(6) 0.4086(2) 0.0278(14) Uani 1 1 d . . .
H14 H 0.2849 0.4503 0.4353 0.033 Uiso 1 1 calc R . .
C15 C 0.1837(3) 0.3411(6) 0.4182(2) 0.0246(13) Uani 1 1 d . . .
H15 H 0.1864 0.2890 0.4526 0.029 Uiso 1 1 calc R . .
C16 C 0.1227(3) 0.3196(5) 0.3786(2) 0.0206(13) Uani 1 1 d . . .
H16 H 0.0839 0.2526 0.3857 0.025 Uiso 1 1 calc R . .
C17 C 0.1173(3) 0.3963(5) 0.3272(2) 0.0190(12) Uani 1 1 d . . .
C18 C 0.2015(4) 0.7331(5) 0.2784(3) 0.0298(15) Uani 1 1 d . . .
H18A H 0.2408 0.7480 0.2470 0.045 Uiso 1 1 calc R . .
H18B H 0.2291 0.7369 0.3162 0.045 Uiso 1 1 calc R . .
H18C H 0.1595 0.8011 0.2768 0.045 Uiso 1 1 calc R . .
C19 C 0.0770(4) 0.3417(6) 0.0190(2) 0.0297(14) Uani 1 1 d . . .
H19A H 0.0220 0.3766 0.0159 0.044 Uiso 1 1 calc R . .
H19B H 0.0801 0.2565 -0.0010 0.044 Uiso 1 1 calc R . .
H19C H 0.1150 0.4033 0.0009 0.044 Uiso 1 1 calc R . .
Cu2 Cu 0.0000 0.0000 0.0000 0.0405(3) Uani 1 2 d S . .
N1 N -0.0339(4) -0.0203(6) 0.0748(3) 0.0427(15) Uani 1 1 d . . .
C20 C -0.0394(4) -0.0215(6) 0.1253(4) 0.0377(17) Uani 1 1 d . . .
O3 O -0.0465(3) -0.0238(5) 0.1790(2) 0.0442(12) Uani 1 1 d . . .

loop_
_atom_site_aniso_label
_atom_site_aniso_U_11
_atom_site_aniso_U_22
_atom_site_aniso_U_33
_atom_site_aniso_U_23
_atom_site_aniso_U_13
_atom_site_aniso_U_12
Cu1 0.0193(3) 0.0153(3) 0.0187(3) 0.0021(3) -0.0004(3) 0.0000(3)
Na1 0.0321(19) 0.0270(18) 0.0357(19) 0.000 0.0083(15) 0.000
C1 0.014(3) 0.017(3) 0.025(3) -0.002(3) 0.001(2) -0.002(2)
O1 0.026(2) 0.020(2) 0.019(2) 0.0009(17) 0.0042(17) 0.0011(16)
C2 0.022(3) 0.019(3) 0.026(3) 0.005(3) 0.001(3) -0.003(2)
O2 0.0168(19) 0.021(2) 0.017(2) 0.0003(17) -0.0007(15) -0.0014(15)
C3 0.022(3) 0.019(3) 0.036(4) -0.001(3) 0.005(3) 0.003(2)
C4 0.036(4) 0.029(4) 0.030(3) -0.009(3) 0.008(3) 0.001(3)
C5 0.027(3) 0.033(4) 0.025(3) -0.004(3) 0.003(3) 0.000(3)
C6 0.022(3) 0.021(3) 0.017(3) -0.001(3) -0.001(2) -0.002(2)
C7 0.019(3) 0.022(3) 0.022(3) 0.003(3) -0.001(2) -0.004(2)
C8 0.023(3) 0.023(3) 0.022(3) 0.004(3) 0.000(2) 0.001(2)
N8 0.020(2) 0.018(2) 0.023(2) 0.003(2) -0.001(2) 0.001(2)
C9 0.025(3) 0.014(3) 0.026(3) 0.004(2) -0.003(2) 0.000(2)
C10 0.030(3) 0.017(3) 0.025(3) 0.005(3) -0.004(3) -0.001(2)
N10 0.019(2) 0.018(2) 0.022(2) 0.001(2) -0.002(2) 0.0010(19)
C11 0.017(3) 0.019(3) 0.026(3) -0.004(3) 0.002(2) 0.000(2)
C12 0.016(3) 0.017(3) 0.018(3) -0.003(2) 0.003(2) 0.003(2)
C13 0.022(3) 0.021(3) 0.029(3) -0.003(3) -0.004(3) 0.001(2)
C14 0.030(3) 0.030(3) 0.024(3) -0.003(3) -0.012(3) 0.007(3)
C15 0.022(3) 0.029(3) 0.023(3) 0.001(3) -0.001(3) 0.005(3)
C16 0.024(3) 0.017(3) 0.020(3) 0.003(3) 0.000(2) 0.005(2)
C17 0.018(3) 0.018(3) 0.022(3) -0.002(3) -0.001(2) 0.005(2)
C18 0.036(4) 0.021(3) 0.032(4) 0.003(3) -0.003(3) -0.010(3)
C19 0.039(4) 0.025(3) 0.025(3) 0.004(3) -0.009(3) 0.001(3)
Cu2 0.0420(7) 0.0333(7) 0.0460(7) -0.0020(6) 0.0020(6) -0.0062(6)
N1 0.053(4) 0.040(4) 0.034(4) -0.006(3) 0.004(3) -0.006(3)
C20 0.029(4) 0.021(4) 0.063(6) -0.008(4) 0.003(4) -0.004(3)
O3 0.048(3) 0.043(3) 0.042(3) -0.008(2) 0.003(2) -0.012(2)

loop_
_atom_type_symbol
_atom_type_description
_atom_type_scat_dispersion_real
_atom_type_scat_dispersion_imag
_atom_type_scat_source
C C 0.0033 0.0016 'International Tables Vol C Tables 4.2.6.8 and 6.1.1.4'
H H 0.0000 0.0000 'International Tables Vol C Tables 4.2.6.8 and 6.1.1.4'
N N 0.0061 0.0033 'International Tables Vol C Tables 4.2.6.8 and 6.1.1.4'
O O 0.0106 0.0060 'International Tables Vol C Tables 4.2.6.8 and 6.1.1.4'
Cu Cu 0.3201 1.2651 'International Tables Vol C Tables 4.2.6.8 and 6.1.1.4'
Na Na 0.0362 0.0249 'International Tables Vol C Tables 4.2.6.8 and 6.1.1.4'

loop_
_geom_angle_atom_site_label_1
_geom_angle_atom_site_label_2
_geom_angle_atom_site_label_3
_geom_angle
_geom_angle_site_symmetry_1
_geom_angle_site_symmetry_3
_geom_angle_publ_flag
O1 Cu1 O2 88.12(15) . . ?
O1 Cu1 N10 149.13(17) . . ?
O2 Cu1 N10 88.19(17) . . ?
O1 Cu1 N8 92.40(17) . . ?
O2 Cu1 N8 168.49(17) . . ?
N10 Cu1 N8 97.13(18) . . ?
O1 Cu1 O2 94.53(14) . 3 ?
O2 Cu1 O2 75.59(15) . 3 ?
N10 Cu1 O2 114.12(16) . 3 ?
N8 Cu1 O2 92.91(15) . 3 ?
O1 Cu1 Na1 42.13(11) . . ?
O2 Cu1 Na1 60.55(10) . . ?
N10 Cu1 Na1 148.62(13) . . ?
N8 Cu1 Na1 113.14(13) . . ?
O2 Cu1 Na1 58.46(9) 3 . ?
O1 Na1 O1 132.9(2) 3 . ?
O1 Na1 O3 110.65(15) 3 . ?
O1 Na1 O3 98.81(15) . . ?
O1 Na1 O3 98.81(15) 3 3 ?
O1 Na1 O3 110.65(15) . 3 ?
O3 Na1 O3 101.4(3) . 3 ?
O1 Na1 O2 76.02(14) 3 . ?
O1 Na1 O2 62.32(13) . . ?
O3 Na1 O2 153.15(16) . . ?
O3 Na1 O2 103.20(14) 3 . ?
O1 Na1 O2 62.32(13) 3 3 ?
O1 Na1 O2 76.02(14) . 3 ?
O3 Na1 O2 103.20(14) . 3 ?
O3 Na1 O2 153.15(16) 3 3 ?
O2 Na1 O2 55.64(15) . 3 ?
O1 Na1 Cu1 35.28(10) 3 3 ?
O1 Na1 Cu1 97.69(14) . 3 ?
O3 Na1 Cu1 128.25(13) . 3 ?
O3 Na1 Cu1 117.65(12) 3 3 ?
O2 Na1 Cu1 45.13(8) . 3 ?
O2 Na1 Cu1 36.23(8) 3 3 ?
O1 Na1 Cu1 97.69(14) 3 . ?
O1 Na1 Cu1 35.28(10) . . ?
O3 Na1 Cu1 117.65(12) . . ?
O3 Na1 Cu1 128.25(13) 3 . ?
O2 Na1 Cu1 36.23(8) . . ?
O2 Na1 Cu1 45.13(8) 3 . ?
Cu1 Na1 Cu1 62.51(6) 3 . ?
O1 C1 C6 123.7(5) . . ?
O1 C1 C2 117.1(5) . . ?
C6 C1 C2 119.2(5) . . ?
C1 O1 Cu1 125.0(3) . . ?
C1 O1 Na1 123.5(3) . . ?
Cu1 O1 Na1 102.58(17) . . ?
C3 C2 C1 122.0(5) . . ?
C3 C2 H2 119.0 . . ?
C1 C2 H2 119.0 . . ?
C17 O2 Cu1 119.2(3) . . ?
C17 O2 Cu1 130.6(3) . 3 ?
Cu1 O2 Cu1 102.71(14) . 3 ?
C17 O2 Na1 130.3(3) . . ?
Cu1 O2 Na1 83.22(12) . . ?
Cu1 O2 Na1 76.40(10) 3 . ?
C2 C3 C4 119.8(5) . . ?
C2 C3 H3 120.1 . . ?
C4 C3 H3 120.1 . . ?
C5 C4 C3 119.2(5) . . ?
C5 C4 H4 120.4 . . ?
C3 C4 H4 120.4 . . ?
C4 C5 C6 122.4(5) . . ?
C4 C5 H5 118.8 . . ?
C6 C5 H5 118.8 . . ?
C1 C6 C5 117.4(5) . . ?
C1 C6 C7 123.5(5) . . ?
C5 C6 C7 119.0(5) . . ?
N8 C7 C6 121.7(5) . . ?
N8 C7 C19 120.8(5) . . ?
C6 C7 C19 117.5(5) . . ?
N8 C8 C9 113.9(4) . . ?
N8 C8 H8A 108.8 . . ?
C9 C8 H8A 108.8 . . ?
N8 C8 H8B 108.8 . . ?
C9 C8 H8B 108.8 . . ?
H8A C8 H8B 107.7 . . ?
C7 N8 C8 117.2(4) . . ?
C7 N8 Cu1 126.3(4) . . ?
C8 N8 Cu1 115.9(3) . . ?
C8 C9 C10 114.5(5) . . ?
C8 C9 H9A 108.6 . . ?
C10 C9 H9A 108.6 . . ?
C8 C9 H9B 108.6 . . ?
C10 C9 H9B 108.6 . . ?
H9A C9 H9B 107.6 . . ?
N10 C10 C9 110.2(4) . . ?
N10 C10 H10A 109.6 . . ?
C9 C10 H10A 109.6 . . ?
N10 C10 H10B 109.6 . . ?
C9 C10 H10B 109.6 . . ?
H10A C10 H10B 108.1 . . ?
C11 N10 C10 119.6(5) . . ?
C11 N10 Cu1 123.5(4) . . ?
C10 N10 Cu1 116.6(3) . . ?
N10 C11 C12 120.7(5) . . ?
N10 C11 C18 121.1(5) . . ?
C12 C11 C18 118.1(5) . . ?
C17 C12 C13 117.8(5) . . ?
C17 C12 C11 122.7(5) . . ?
C13 C12 C11 119.3(5) . . ?
C14 C13 C12 121.9(5) . . ?
C14 C13 H13 119.0 . . ?
C12 C13 H13 119.0 . . ?
C13 C14 C15 119.2(5) . . ?
C13 C14 H14 120.4 . . ?
C15 C14 H14 120.4 . . ?
C16 C15 C14 120.8(5) . . ?
C16 C15 H15 119.6 . . ?
C14 C15 H15 119.6 . . ?
C15 C16 C17 120.5(5) . . ?
C15 C16 H16 119.7 . . ?
C17 C16 H16 119.7 . . ?
O2 C17 C12 121.8(5) . . ?
O2 C17 C16 118.8(5) . . ?
C12 C17 C16 119.4(5) . . ?
C11 C18 H18A 109.5 . . ?
C11 C18 H18B 109.5 . . ?
H18A C18 H18B 109.5 . . ?
C11 C18 H18C 109.5 . . ?
H18A C18 H18C 109.5 . . ?
H18B C18 H18C 109.5 . . ?
C7 C19 H19A 109.5 . . ?
C7 C19 H19B 109.5 . . ?
H19A C19 H19B 109.5 . . ?
C7 C19 H19C 109.5 . . ?
H19A C19 H19C 109.5 . . ?
H19B C19 H19C 109.5 . . ?
N1 Cu2 N1 180.0(5) . 5 ?
C20 N1 Cu2 165.2(6) . . ?
N1 C20 O3 178.9(8) . . ?
C20 O3 Na1 130.8(4) . . ?

loop_
_geom_bond_atom_site_label_1
_geom_bond_atom_site_label_2
_geom_bond_distance
_geom_bond_site_symmetry_2
_geom_bond_publ_flag
Cu1 O1 1.917(4) . ?
Cu1 O2 1.928(3) . ?
Cu1 N10 1.968(4) . ?
Cu1 N8 1.969(4) . ?
Cu1 O2 2.362(3) 3 ?
Cu1 Na1 3.239(3) . ?
Na1 O1 2.226(4) 3 ?
Na1 O1 2.226(4) . ?
Na1 O3 2.324(5) . ?
Na1 O3 2.324(5) 3 ?
Na1 O2 2.840(4) . ?
Na1 O2 2.840(4) 3 ?
Na1 Cu1 3.239(3) 3 ?
C1 O1 1.320(6) . ?
C1 C6 1.407(7) . ?
C1 C2 1.414(7) . ?
C2 C3 1.366(8) . ?
C2 H2 0.9500 . ?
O2 C17 1.329(6) . ?
O2 Cu1 2.362(3) 3 ?
C3 C4 1.390(8) . ?
C3 H3 0.9500 . ?
C4 C5 1.390(8) . ?
C4 H4 0.9500 . ?
C5 C6 1.410(8) . ?
C5 H5 0.9500 . ?
C6 C7 1.469(8) . ?
C7 N8 1.304(7) . ?
C7 C19 1.507(8) . ?
C8 N8 1.481(7) . ?
C8 C9 1.515(7) . ?
C8 H8A 0.9900 . ?
C8 H8B 0.9900 . ?
C9 C10 1.517(7) . ?
C9 H9A 0.9900 . ?
C9 H9B 0.9900 . ?
C10 N10 1.477(7) . ?
C10 H10A 0.9900 . ?
C10 H10B 0.9900 . ?
N10 C11 1.287(7) . ?
C11 C12 1.484(8) . ?
C11 C18 1.517(7) . ?
C12 C17 1.413(7) . ?
C12 C13 1.415(7) . ?
C13 C14 1.378(8) . ?
C13 H13 0.9500 . ?
C14 C15 1.395(8) . ?
C14 H14 0.9500 . ?
C15 C16 1.373(7) . ?
C15 H15 0.9500 . ?
C16 C17 1.415(7) . ?
C16 H16 0.9500 . ?
C18 H18A 0.9800 . ?
C18 H18B 0.9800 . ?
C18 H18C 0.9800 . ?
C19 H19A 0.9800 . ?
C19 H19B 0.9800 . ?
C19 H19C 0.9800 . ?
Cu2 N1 1.814(6) . ?
Cu2 N1 1.814(6) 5 ?
N1 C20 1.159(9) . ?
C20 O3 1.234(9) . ?

loop_
_geom_torsion_atom_site_label_1
_geom_torsion_atom_site_label_2
_geom_torsion_atom_site_label_3
_geom_torsion_atom_site_label_4
_geom_torsion
_geom_torsion_site_symmetry_1
_geom_torsion_site_symmetry_2
_geom_torsion_site_symmetry_3
_geom_torsion_site_symmetry_4
_geom_torsion_publ_flag
O1 Cu1 Na1 O1 177.98(7) . . . 3 ?
O2 Cu1 Na1 O1 53.37(15) . . . 3 ?
N10 Cu1 Na1 O1 47.8(3) . . . 3 ?
N8 Cu1 Na1 O1 -115.88(17) . . . 3 ?
O2 Cu1 Na1 O1 -37.27(13) 3 . . 3 ?
O2 Cu1 Na1 O1 -124.6(2) . . . . ?
N10 Cu1 Na1 O1 -130.1(3) . . . . ?
N8 Cu1 Na1 O1 66.1(2) . . . . ?
O2 Cu1 Na1 O1 144.75(19) 3 . . . ?
O1 Cu1 Na1 O3 -63.8(2) . . . . ?
O2 Cu1 Na1 O3 171.56(19) . . . . ?
N10 Cu1 Na1 O3 166.0(3) . . . . ?
N8 Cu1 Na1 O3 2.3(2) . . . . ?
O2 Cu1 Na1 O3 80.93(17) 3 . . . ?
O1 Cu1 Na1 O3 70.3(2) . . . 3 ?
O2 Cu1 Na1 O3 -54.3(2) . . . 3 ?
N10 Cu1 Na1 O3 -59.8(3) . . . 3 ?
N8 Cu1 Na1 O3 136.5(2) . . . 3 ?
O2 Cu1 Na1 O3 -144.9(2) 3 . . 3 ?
O1 Cu1 Na1 O2 124.6(2) . . . . ?
N10 Cu1 Na1 O2 -5.5(3) . . . . ?
N8 Cu1 Na1 O2 -169.25(18) . . . . ?
O2 Cu1 Na1 O2 -90.64(17) 3 . . . ?
O1 Cu1 Na1 O2 -144.75(19) . . . 3 ?
O2 Cu1 Na1 O2 90.64(17) . . . 3 ?
N10 Cu1 Na1 O2 85.1(3) . . . 3 ?
N8 Cu1 Na1 O2 -78.61(17) . . . 3 ?
O1 Cu1 Na1 Cu1 175.17(16) . . . 3 ?
O2 Cu1 Na1 Cu1 50.55(12) . . . 3 ?
N10 Cu1 Na1 Cu1 45.0(3) . . . 3 ?
N8 Cu1 Na1 Cu1 -118.70(14) . . . 3 ?
O2 Cu1 Na1 Cu1 -40.09(10) 3 . . 3 ?
C6 C1 O1 Cu1 -24.4(7) . . . . ?
C2 C1 O1 Cu1 156.5(4) . . . . ?
C6 C1 O1 Na1 117.2(5) . . . . ?
C2 C1 O1 Na1 -61.9(6) . . . . ?
O2 Cu1 O1 C1 -166.2(4) . . . . ?
N10 Cu1 O1 C1 -82.9(5) . . . . ?
N8 Cu1 O1 C1 25.3(4) . . . . ?
O2 Cu1 O1 C1 118.4(4) 3 . . . ?
Na1 Cu1 O1 C1 148.0(5) . . . . ?
O2 Cu1 O1 Na1 45.81(15) . . . . ?
N10 Cu1 O1 Na1 129.1(3) . . . . ?
N8 Cu1 O1 Na1 -122.69(17) . . . . ?
O2 Cu1 O1 Na1 -29.57(15) 3 . . . ?
O1 Na1 O1 C1 -151.3(4) 3 . . . ?
O3 Na1 O1 C1 -22.1(4) . . . . ?
O3 Na1 O1 C1 83.6(4) 3 . . . ?
O2 Na1 O1 C1 178.1(4) . . . . ?
O2 Na1 O1 C1 -123.6(4) 3 . . . ?
Cu1 Na1 O1 C1 -152.9(4) 3 . . . ?
Cu1 Na1 O1 C1 -148.6(5) . . . . ?
O1 Na1 O1 Cu1 -2.73(9) 3 . . . ?
O3 Na1 O1 Cu1 126.45(19) . . . . ?
O3 Na1 O1 Cu1 -127.78(19) 3 . . . ?
O2 Na1 O1 Cu1 -33.32(13) . . . . ?
O2 Na1 O1 Cu1 24.93(13) 3 . . . ?
Cu1 Na1 O1 Cu1 -4.33(15) 3 . . . ?
O1 C1 C2 C3 -179.3(5) . . . . ?
C6 C1 C2 C3 1.6(8) . . . . ?
O1 Cu1 O2 C17 99.2(4) . . . . ?
N10 Cu1 O2 C17 -50.1(4) . . . . ?
N8 Cu1 O2 C17 -167.9(8) . . . . ?
O2 Cu1 O2 C17 -165.6(3) 3 . . . ?
Na1 Cu1 O2 C17 132.8(4) . . . . ?
O1 Cu1 O2 Cu1 -107.90(15) . . . 3 ?
N10 Cu1 O2 Cu1 102.76(17) . . . 3 ?
N8 Cu1 O2 Cu1 -15.1(9) . . . 3 ?
O2 Cu1 O2 Cu1 -12.73(17) 3 . . 3 ?
Na1 Cu1 O2 Cu1 -74.37(11) . . . 3 ?
O1 Cu1 O2 Na1 -33.53(12) . . . . ?
N10 Cu1 O2 Na1 177.13(14) . . . . ?
N8 Cu1 O2 Na1 59.3(9) . . . . ?
O2 Cu1 O2 Na1 61.64(10) 3 . . . ?
O1 Na1 O2 C17 112.1(4) 3 . . . ?
O1 Na1 O2 C17 -90.4(4) . . . . ?
O3 Na1 O2 C17 -139.6(4) . . . . ?
O3 Na1 O2 C17 16.2(4) 3 . . . ?
O2 Na1 O2 C17 177.9(5) 3 . . . ?
Cu1 Na1 O2 C17 132.2(4) 3 . . . ?
Cu1 Na1 O2 C17 -122.9(4) . . . . ?
O1 Na1 O2 Cu1 -124.96(15) 3 . . . ?
O1 Na1 O2 Cu1 32.47(13) . . . . ?
O3 Na1 O2 Cu1 -16.7(4) . . . . ?
O3 Na1 O2 Cu1 139.09(15) 3 . . . ?
O2 Na1 O2 Cu1 -59.15(12) 3 . . . ?
Cu1 Na1 O2 Cu1 -104.87(13) 3 . . . ?
O1 Na1 O2 Cu1 -20.09(11) 3 . . 3 ?
O1 Na1 O2 Cu1 137.34(15) . . . 3 ?
O3 Na1 O2 Cu1 88.1(3) . . . 3 ?
O3 Na1 O2 Cu1 -116.04(13) 3 . . 3 ?
O2 Na1 O2 Cu1 45.72(10) 3 . . 3 ?
Cu1 Na1 O2 Cu1 104.87(13) . . . 3 ?
C1 C2 C3 C4 -0.1(8) . . . . ?
C2 C3 C4 C5 -0.5(9) . . . . ?
C3 C4 C5 C6 -0.4(9) . . . . ?
O1 C1 C6 C5 178.6(5) . . . . ?
C2 C1 C6 C5 -2.3(7) . . . . ?
O1 C1 C6 C7 -1.9(8) . . . . ?
C2 C1 C6 C7 177.2(5) . . . . ?
C4 C5 C6 C1 1.8(8) . . . . ?
C4 C5 C6 C7 -177.7(5) . . . . ?
C1 C6 C7 N8 21.8(8) . . . . ?
C5 C6 C7 N8 -158.7(5) . . . . ?
C1 C6 C7 C19 -157.3(5) . . . . ?
C5 C6 C7 C19 22.2(7) . . . . ?
C6 C7 N8 C8 175.8(5) . . . . ?
C19 C7 N8 C8 -5.1(7) . . . . ?
C6 C7 N8 Cu1 -13.4(7) . . . . ?
C19 C7 N8 Cu1 165.7(4) . . . . ?
C9 C8 N8 C7 -175.8(5) . . . . ?
C9 C8 N8 Cu1 12.3(6) . . . . ?
O1 Cu1 N8 C7 -6.5(5) . . . . ?
O2 Cu1 N8 C7 -98.9(9) . . . . ?
N10 Cu1 N8 C7 144.1(4) . . . . ?
O2 Cu1 N8 C7 -101.2(4) 3 . . . ?
Na1 Cu1 N8 C7 -44.4(5) . . . . ?
O1 Cu1 N8 C8 164.4(4) . . . . ?
O2 Cu1 N8 C8 72.0(10) . . . . ?
N10 Cu1 N8 C8 -45.0(4) . . . . ?
O2 Cu1 N8 C8 69.8(4) 3 . . . ?
Na1 Cu1 N8 C8 126.6(3) . . . . ?
N8 C8 C9 C10 54.1(6) . . . . ?
C8 C9 C10 N10 -78.1(6) . . . . ?
C9 C10 N10 C11 -158.5(5) . . . . ?
C9 C10 N10 Cu1 27.7(6) . . . . ?
O1 Cu1 N10 C11 -43.2(6) . . . . ?
O2 Cu1 N10 C11 40.1(4) . . . . ?
N8 Cu1 N10 C11 -150.1(4) . . . . ?
O2 Cu1 N10 C11 113.4(4) 3 . . . ?
Na1 Cu1 N10 C11 44.9(6) . . . . ?
O1 Cu1 N10 C10 130.3(4) . . . . ?
O2 Cu1 N10 C10 -146.4(4) . . . . ?
N8 Cu1 N10 C10 23.4(4) . . . . ?
O2 Cu1 N10 C10 -73.1(4) 3 . . . ?
Na1 Cu1 N10 C10 -141.6(3) . . . . ?
C10 N10 C11 C12 173.7(5) . . . . ?
Cu1 N10 C11 C12 -13.0(7) . . . . ?
C10 N10 C11 C18 -2.8(8) . . . . ?
Cu1 N10 C11 C18 170.5(4) . . . . ?
N10 C11 C12 C17 -20.2(8) . . . . ?
C18 C11 C12 C17 156.4(5) . . . . ?
N10 C11 C12 C13 163.2(5) . . . . ?
C18 C11 C12 C13 -20.2(7) . . . . ?
C17 C12 C13 C14 -3.3(8) . . . . ?
C11 C12 C13 C14 173.5(5) . . . . ?
C12 C13 C14 C15 -1.2(8) . . . . ?
C13 C14 C15 C16 2.9(8) . . . . ?
C14 C15 C16 C17 -0.2(8) . . . . ?
Cu1 O2 C17 C12 34.6(6) . . . . ?
Cu1 O2 C17 C12 -109.5(5) 3 . . . ?
Na1 O2 C17 C12 141.9(4) . . . . ?
Cu1 O2 C17 C16 -146.3(4) . . . . ?
Cu1 O2 C17 C16 69.6(6) 3 . . . ?
Na1 O2 C17 C16 -39.1(6) . . . . ?
C13 C12 C17 O2 -175.0(5) . . . . ?
C11 C12 C17 O2 8.4(8) . . . . ?
C13 C12 C17 C16 5.9(7) . . . . ?
C11 C12 C17 C16 -170.7(5) . . . . ?
C15 C16 C17 O2 176.6(5) . . . . ?
C15 C16 C17 C12 -4.4(8) . . . . ?
N1 Cu2 N1 C20 76(80) 5 . . . ?
Cu2 N1 C20 O3 -177(100) . . . . ?
N1 C20 O3 Na1 -149(45) . . . . ?
O1 Na1 O3 C20 118.4(6) 3 . . . ?
O1 Na1 O3 C20 -24.3(6) . . . . ?
O3 Na1 O3 C20 -137.6(6) 3 . . . ?
O2 Na1 O3 C20 18.4(8) . . . . ?
O2 Na1 O3 C20 53.3(6) 3 . . . ?
Cu1 Na1 O3 C20 82.8(6) 3 . . . ?
Cu1 Na1 O3 C20 7.3(6) . . . . ?
